data_7114903
loop_
_publ_author_name
'Holland, Joanne M.'
'Kilner, Colin A.'
'Thornton-Pett, Mark'
'Halcrow, Malcolm A.'
'McAllister, Judith A.'
'Lu, Zhibao'

_publ_section_title
;
 An unusual abrupt thermal spin-state transition in [FeL2][BF4]2 [L =
 2,6-di(pyrazol-1-yl)pyridine]
;
_journal_issue 6
_journal_name_full 'Chemical Communications'
_journal_page_first 577
_journal_paper_doi 10.1039/b100995h
_journal_year 2001
_chemical_formula_moiety '[C22 H18 Fe N10] 2[B F4]'
_chemical_formula_sum 'C22 H18 B2 F8 Fe N10'
_chemical_formula_weight 651.93
_chemical_name_systematic
; 
Bis-[2,6-dipyrazol-1-ylpyridine]iron(II) ditetrafluoroborate 
;
_space_group_IT_number 4
_symmetry_cell_setting monoclinic
_symmetry_space_group_name_Hall 'P 2yb'
_symmetry_space_group_name_H-M 'P 1 21 1'
_atom_sites_solution_hydrogens geom
_atom_sites_solution_primary direct
_atom_sites_solution_secondary difmap
_audit_creation_method SHELXL-97
_cell_angle_alpha 90.00
_cell_angle_beta 98.2896(13)
_cell_angle_gamma 90.00
_cell_formula_units_Z 2
_cell_length_a 8.4575(2)
_cell_length_b 8.5233(2)
_cell_length_c 18.3756(4)
_cell_measurement_reflns_used 19914
_cell_measurement_temperature 150(2)
_cell_measurement_theta_max 27.47
_cell_measurement_theta_min 2.64
_cell_volume 1310.78(5)
_computing_cell_refinement 'DENZO-SMN (Otwinowski & Minor, 1996)'
_computing_data_collection 'COLLECT (Nonius, 1999)'
_computing_data_reduction 'DENZO-SMN (Otwinowski & Minor, 1996)'
_computing_molecular_graphics 'ORTEX (McArdle, 1995)'
_computing_publication_material 'local program'
_computing_structure_refinement 'SHELXL-97 (Sheldrick, 1997)'
_computing_structure_solution 'SHELXS-97 (Sheldrick, 1990)'
_diffrn_ambient_temperature 150(2)
_diffrn_detector_area_resol_mean 9.091
_diffrn_measured_fraction_theta_full 0.995
_diffrn_measured_fraction_theta_max 0.995
_diffrn_measurement_device_type 'Nonius KappaCCD area detector diffractometer'
_diffrn_measurement_method
;
Detector set at 30mm from sample with different 2theta offsets 
1 degree phi exposures for chi=0 degree settings
1 degree omega exposures for chi=90 degree settings
;
_diffrn_radiation_monochromator graphite
_diffrn_radiation_source 'fine-focus sealed tube'
_diffrn_radiation_type MoK\a
_diffrn_radiation_wavelength 0.71073
_diffrn_reflns_av_R_equivalents 0.0378
_diffrn_reflns_av_sigmaI/netI 0.0397
_diffrn_reflns_limit_h_max 10
_diffrn_reflns_limit_h_min -10
_diffrn_reflns_limit_k_max 11
_diffrn_reflns_limit_k_min -9
_diffrn_reflns_limit_l_max 23
_diffrn_reflns_limit_l_min -23
_diffrn_reflns_number 19914
_diffrn_reflns_theta_full 27.49
_diffrn_reflns_theta_max 27.49
_diffrn_reflns_theta_min 2.64
_exptl_absorpt_coefficient_mu 0.668
_exptl_absorpt_correction_T_max 0.9424
_exptl_absorpt_correction_T_min 0.8351
_exptl_absorpt_correction_type multi-scan
_exptl_absorpt_process_details
;
Using multiple and symmetry-related data measurements via the program SORTAV
See R.H. Blessing, Acta Cryst (1995), A51, 33-38 
;
_exptl_crystal_colour Brown
_exptl_crystal_density_diffrn 1.652
_exptl_crystal_density_method 'not measured'
_exptl_crystal_description Prism
_exptl_crystal_F_000 656
_exptl_crystal_size_max 0.28
_exptl_crystal_size_mid 0.21
_exptl_crystal_size_min 0.09
_refine_diff_density_max 0.501
_refine_diff_density_min -0.582
_refine_diff_density_rms 0.164
_refine_ls_abs_structure_details 'Flack H D (1983), Acta Cryst. A39, 876-881'
_refine_ls_abs_structure_Flack -0.009(10)
_refine_ls_extinction_coef 0.055(3)
_refine_ls_extinction_expression Fc^*^=kFc[1+0.001xFc^2^\l^3^/sin(2\q)]^-1/4^
_refine_ls_extinction_method SHELXL
_refine_ls_goodness_of_fit_ref 1.065
_refine_ls_hydrogen_treatment constr
_refine_ls_matrix_type full
_refine_ls_number_parameters 389
_refine_ls_number_reflns 5715
_refine_ls_number_restraints 1
_refine_ls_restrained_S_all 1.064
_refine_ls_R_factor_all 0.0334
_refine_ls_R_factor_gt 0.0311
_refine_ls_shift/su_max 0.001
_refine_ls_shift/su_mean 0.000
_refine_ls_structure_factor_coef Fsqd
_refine_ls_weighting_details 'calc w=1/[\s^2^(Fo^2^)+(0.0403P)^2^+0.3045P] where P=(Fo^2^+2Fc^2^)/3'
_refine_ls_weighting_scheme calc
_refine_ls_wR_factor_gt 0.0775
_refine_ls_wR_factor_ref 0.0793
_reflns_number_gt 5556
_reflns_number_total 5715
_reflns_threshold_expression >2sigma(I)
_cod_data_source_file b100995h.txt
_cod_data_source_block mh37lt
_cod_depositor_comments
;
The following automatic conversions were performed:

'_symmetry_cell_setting' value 'Monoclinic' changed to 'monoclinic'
according to
/usr/data/users/saulius/automatic-downloads/retrospective/RSC/lib/dictionaries/cif_core.dic
dictionary named 'cif_core.dic' version 2.4.2 from 2011-04-26.

Automatic conversion script
Id: cif_fix_values 2281 2013-09-26 08:29:07Z andrius 
;
_cod_original_sg_symbol_H-M 'P 21'
_cod_database_code 7114903

loop_
_symmetry_equiv_pos_as_xyz
'x, y, z'
'-x, y+1/2, -z'

loop_
_atom_site_label
_atom_site_type_symbol
_atom_site_fract_x
_atom_site_fract_y
_atom_site_fract_z
_atom_site_U_iso_or_equiv
_atom_site_adp_type
_atom_site_occupancy
_atom_site_symmetry_multiplicity
_atom_site_calc_flag
_atom_site_refinement_flags
Fe1 Fe 0.71441(3) 0.84219(3) 0.746416(13) 0.02402(9) Uani 1 1 d .
N2 N 0.70929(19) 0.8616(2) 0.64309(9) 0.0263(3) Uani 1 1 d .
C3 C 0.5818(2) 0.9217(3) 0.60140(11) 0.0282(4) Uani 1 1 d .
C4 C 0.5713(3) 0.9361(3) 0.52592(12) 0.0325(4) Uani 1 1 d .
H4 H 0.4797 0.9798 0.4970 0.039 Uiso 1 1 calc R
C5 C 0.7009(3) 0.8837(3) 0.49446(12) 0.0340(5) Uani 1 1 d .
H5 H 0.6977 0.8917 0.4427 0.041 Uiso 1 1 calc R
C6 C 0.8355(3) 0.8196(3) 0.53642(11) 0.0323(5) Uani 1 1 d .
H6 H 0.9245 0.7842 0.5147 0.039 Uiso 1 1 calc R
C7 C 0.8329(2) 0.8102(2) 0.61136(11) 0.0259(4) Uani 1 1 d .
N8 N 0.4649(2) 0.9647(2) 0.64470(10) 0.0280(4) Uani 1 1 d .
N9 N 0.4995(2) 0.9370(2) 0.71918(10) 0.0277(4) Uani 1 1 d .
C10 C 0.3714(3) 0.9847(3) 0.74721(13) 0.0311(4) Uani 1 1 d .
H10 H 0.3604 0.9799 0.7979 0.037 Uiso 1 1 calc R
C11 C 0.2541(3) 1.0434(3) 0.69176(13) 0.0348(5) Uani 1 1 d .
H11 H 0.1526 1.0849 0.6978 0.042 Uiso 1 1 calc R
C12 C 0.3163(3) 1.0286(3) 0.62705(13) 0.0319(4) Uani 1 1 d .
H12 H 0.2658 1.0573 0.5793 0.038 Uiso 1 1 calc R
N13 N 0.9522(2) 0.7463(2) 0.66421(9) 0.0281(4) Uani 1 1 d .
N14 N 0.9250(2) 0.7535(2) 0.73625(9) 0.0278(4) Uani 1 1 d .
C15 C 1.0497(3) 0.6855(3) 0.77452(12) 0.0319(5) Uani 1 1 d .
H15 H 1.0648 0.6740 0.8265 0.038 Uiso 1 1 calc R
C16 C 1.1583(3) 0.6321(3) 0.72841(13) 0.0374(5) Uani 1 1 d .
H16 H 1.2566 0.5789 0.7427 0.045 Uiso 1 1 calc R
C17 C 1.0920(3) 0.6728(3) 0.65928(13) 0.0337(5) Uani 1 1 d .
H17 H 1.1358 0.6533 0.6154 0.040 Uiso 1 1 calc R
N18 N 0.7190(2) 0.8151(2) 0.84949(9) 0.0262(4) Uani 1 1 d .
C19 C 0.7783(2) 0.9270(3) 0.89613(11) 0.0268(4) Uani 1 1 d .
C20 C 0.7866(3) 0.9119(3) 0.97189(12) 0.0319(4) Uani 1 1 d .
H20 H 0.8287 0.9929 1.0046 0.038 Uiso 1 1 calc R
C21 C 0.7303(3) 0.7725(3) 0.99714(12) 0.0327(5) Uani 1 1 d .
H21 H 0.7333 0.7582 1.0486 0.039 Uiso 1 1 calc R
C22 C 0.6692(3) 0.6524(3) 0.94966(12) 0.0325(5) Uani 1 1 d .
H22 H 0.6315 0.5566 0.9672 0.039 Uiso 1 1 calc R
C23 C 0.6669(2) 0.6812(3) 0.87576(12) 0.0279(4) Uani 1 1 d .
N24 N 0.8310(2) 1.0555(2) 0.85869(9) 0.0283(4) Uani 1 1 d .
N25 N 0.8128(2) 1.0446(2) 0.78260(9) 0.0273(4) Uani 1 1 d .
C26 C 0.8782(3) 1.1733(3) 0.76068(12) 0.0319(5) Uani 1 1 d .
H26 H 0.8830 1.1989 0.7107 0.038 Uiso 1 1 calc R
C27 C 0.9400(3) 1.2680(3) 0.82096(13) 0.0364(5) Uani 1 1 d .
H27 H 0.9928 1.3660 0.8194 0.044 Uiso 1 1 calc R
C28 C 0.9081(3) 1.1893(3) 0.88216(13) 0.0348(5) Uani 1 1 d .
H28 H 0.9350 1.2225 0.9318 0.042 Uiso 1 1 calc R
N29 N 0.6115(2) 0.5782(2) 0.81765(10) 0.0291(4) Uani 1 1 d .
N30 N 0.6245(2) 0.6291(2) 0.74764(9) 0.0275(3) Uani 1 1 d .
C31 C 0.5762(3) 0.5091(3) 0.70413(13) 0.0324(5) Uani 1 1 d .
H31 H 0.5732 0.5095 0.6522 0.039 Uiso 1 1 calc R
C32 C 0.5303(3) 0.3819(3) 0.74436(13) 0.0361(5) Uani 1 1 d .
H32 H 0.4906 0.2835 0.7255 0.043 Uiso 1 1 calc R
C33 C 0.5543(3) 0.4284(3) 0.81670(13) 0.0338(5) Uani 1 1 d .
H33 H 0.5348 0.3681 0.8580 0.041 Uiso 1 1 calc R
B34 B 0.8009(3) 0.3037(3) 0.56048(14) 0.0361(6) Uani 1 1 d .
F35 F 0.68005(17) 0.25586(18) 0.59948(7) 0.0415(3) Uani 1 1 d .
F36 F 0.7684(2) 0.2517(2) 0.48788(8) 0.0490(4) Uani 1 1 d .
F37 F 0.8051(2) 0.4666(2) 0.56006(9) 0.0537(4) Uani 1 1 d .
F38 F 0.9448(2) 0.2428(3) 0.59309(9) 0.0655(5) Uani 1 1 d .
B39 B 0.7171(3) 0.2807(4) 1.05459(15) 0.0376(6) Uani 1 1 d .
F40 F 0.63926(18) 0.2679(2) 0.98256(7) 0.0428(3) Uani 1 1 d .
F41 F 0.68298(17) 0.1507(2) 1.09559(8) 0.0459(4) Uani 1 1 d .
F42 F 0.88097(19) 0.2826(3) 1.05317(8) 0.0599(5) Uani 1 1 d .
F43 F 0.6658(3) 0.4139(2) 1.08579(10) 0.0744(6) Uani 1 1 d .

loop_
_atom_site_aniso_label
_atom_site_aniso_U_11
_atom_site_aniso_U_22
_atom_site_aniso_U_33
_atom_site_aniso_U_23
_atom_site_aniso_U_13
_atom_site_aniso_U_12
Fe1 0.02456(13) 0.02726(15) 0.02016(13) 0.00016(11) 0.00291(9) 0.00056(11)
N2 0.0261(7) 0.0278(9) 0.0246(7) 0.0006(7) 0.0026(6) -0.0008(7)
C3 0.0300(10) 0.0259(10) 0.0287(10) -0.0008(8) 0.0042(8) -0.0005(8)
C4 0.0377(11) 0.0345(12) 0.0242(10) 0.0019(8) 0.0006(8) -0.0009(9)
C5 0.0461(12) 0.0331(12) 0.0234(9) 0.0000(8) 0.0068(9) -0.0041(8)
C6 0.0363(10) 0.0347(13) 0.0274(9) -0.0028(9) 0.0094(8) -0.0023(9)
C7 0.0272(9) 0.0249(11) 0.0257(9) -0.0006(7) 0.0044(7) -0.0012(7)
N8 0.0276(8) 0.0305(9) 0.0249(8) 0.0008(7) 0.0006(7) 0.0009(7)
N9 0.0291(8) 0.0291(9) 0.0251(8) -0.0003(7) 0.0042(6) -0.0013(7)
C10 0.0289(10) 0.0304(11) 0.0347(11) -0.0020(8) 0.0064(8) -0.0009(8)
C11 0.0277(10) 0.0336(12) 0.0430(12) -0.0017(9) 0.0044(9) 0.0015(9)
C12 0.0278(10) 0.0319(11) 0.0343(11) -0.0004(9) -0.0011(8) 0.0041(8)
N13 0.0283(8) 0.0307(9) 0.0256(8) -0.0019(7) 0.0044(7) -0.0011(7)
N14 0.0291(8) 0.0301(9) 0.0240(8) -0.0009(7) 0.0031(7) 0.0000(7)
C15 0.0294(10) 0.0328(11) 0.0324(11) 0.0024(9) 0.0005(8) 0.0006(8)
C16 0.0281(10) 0.0377(12) 0.0463(13) 0.0032(10) 0.0047(10) 0.0050(9)
C17 0.0305(10) 0.0336(11) 0.0383(12) -0.0013(9) 0.0097(9) 0.0036(8)
N18 0.0256(7) 0.0286(10) 0.0246(7) -0.0004(7) 0.0039(6) 0.0010(6)
C19 0.0234(9) 0.0313(11) 0.0256(10) -0.0011(8) 0.0034(7) 0.0008(8)
C20 0.0306(10) 0.0417(12) 0.0233(10) -0.0028(9) 0.0038(8) 0.0015(9)
C21 0.0310(10) 0.0438(12) 0.0232(10) 0.0037(9) 0.0037(8) 0.0028(9)
C22 0.0311(10) 0.0396(12) 0.0274(10) 0.0066(9) 0.0061(8) 0.0025(9)
C23 0.0256(9) 0.0312(11) 0.0273(10) 0.0013(8) 0.0044(8) 0.0010(8)
N24 0.0295(8) 0.0322(9) 0.0228(8) -0.0004(7) 0.0032(7) -0.0007(7)
N25 0.0281(8) 0.0331(9) 0.0205(8) 0.0010(7) 0.0030(7) 0.0027(7)
C26 0.0303(10) 0.0338(11) 0.0323(11) 0.0040(9) 0.0069(9) -0.0001(8)
C27 0.0346(11) 0.0355(12) 0.0396(12) -0.0015(9) 0.0073(9) -0.0058(9)
C28 0.0345(11) 0.0364(12) 0.0328(11) -0.0074(9) 0.0026(9) -0.0048(9)
N29 0.0293(8) 0.0302(10) 0.0280(9) 0.0019(7) 0.0046(7) -0.0001(7)
N30 0.0263(8) 0.0322(9) 0.0237(8) 0.0020(7) 0.0030(6) 0.0023(7)
C31 0.0314(10) 0.0317(12) 0.0337(11) -0.0064(9) 0.0037(9) -0.0001(8)
C32 0.0369(11) 0.0279(12) 0.0424(12) -0.0034(8) 0.0021(10) 0.0002(8)
C33 0.0304(10) 0.0291(11) 0.0418(12) 0.0047(9) 0.0054(9) 0.0001(8)
B34 0.0437(14) 0.0384(15) 0.0276(11) 0.0041(10) 0.0101(10) 0.0021(10)
F35 0.0481(8) 0.0451(8) 0.0342(7) -0.0021(6) 0.0155(6) -0.0022(6)
F36 0.0695(10) 0.0494(9) 0.0314(7) -0.0016(6) 0.0180(7) 0.0008(8)
F37 0.0662(11) 0.0408(9) 0.0521(9) 0.0007(7) 0.0015(8) -0.0136(8)
F38 0.0491(9) 0.1031(15) 0.0467(9) 0.0266(10) 0.0157(8) 0.0290(10)
B39 0.0419(14) 0.0425(14) 0.0303(12) 0.0045(10) 0.0120(11) 0.0018(11)
F40 0.0434(8) 0.0547(9) 0.0298(7) 0.0065(6) 0.0035(6) 0.0049(6)
F41 0.0375(7) 0.0605(10) 0.0383(8) 0.0162(7) 0.0010(6) -0.0070(7)
F42 0.0386(8) 0.1055(15) 0.0358(7) 0.0003(8) 0.0059(6) -0.0247(8)
F43 0.1307(19) 0.0561(11) 0.0396(9) -0.0037(8) 0.0234(10) 0.0240(11)

loop_
_atom_type_symbol
_atom_type_description
_atom_type_scat_dispersion_real
_atom_type_scat_dispersion_imag
_atom_type_scat_source
C C 0.0033 0.0016 'International Tables Vol C Tables 4.2.6.8 and 6.1.1.4'
H H 0.0000 0.0000 'International Tables Vol C Tables 4.2.6.8 and 6.1.1.4'
N N 0.0061 0.0033 'International Tables Vol C Tables 4.2.6.8 and 6.1.1.4'
Fe Fe 0.3463 0.8444 'International Tables Vol C Tables 4.2.6.8 and 6.1.1.4'
B B 0.0013 0.0007 'International Tables Vol C Tables 4.2.6.8 and 6.1.1.4'
F F 0.0171 0.0103 'International Tables Vol C Tables 4.2.6.8 and 6.1.1.4'

loop_
_geom_angle_atom_site_label_1
_geom_angle_atom_site_label_2
_geom_angle_atom_site_label_3
_geom_angle
N2 Fe1 N18 178.00(9)
N2 Fe1 N14 80.16(7)
N18 Fe1 N14 99.16(7)
N2 Fe1 N30 97.94(7)
N18 Fe1 N30 80.16(7)
N14 Fe1 N30 90.15(7)
N2 Fe1 N9 79.90(7)
N18 Fe1 N9 100.76(7)
N14 Fe1 N9 160.06(7)
N30 Fe1 N9 92.14(7)
N2 Fe1 N25 101.94(8)
N18 Fe1 N25 79.93(7)
N14 Fe1 N25 91.41(8)
N30 Fe1 N25 160.03(7)
N9 Fe1 N25 93.13(7)
C3 N2 C7 119.52(17)
C3 N2 Fe1 120.52(14)
C7 N2 Fe1 119.93(14)
N2 C3 C4 122.70(19)
N2 C3 N8 110.63(18)
C4 C3 N8 126.7(2)
C3 C4 C5 116.8(2)
C4 C5 C6 121.9(2)
C7 C6 C5 116.45(19)
N2 C7 C6 122.61(19)
N2 C7 N13 110.65(17)
C6 C7 N13 126.73(19)
C12 N8 N9 111.16(18)
C12 N8 C3 131.96(19)
N9 N8 C3 116.87(17)
C10 N9 N8 105.31(18)
C10 N9 Fe1 142.62(16)
N8 N9 Fe1 112.07(13)
N9 C10 C11 110.9(2)
C12 C11 C10 106.1(2)
N8 C12 C11 106.57(19)
C17 N13 N14 110.72(18)
C17 N13 C7 132.87(18)
N14 N13 C7 116.39(17)
C15 N14 N13 105.20(18)
C15 N14 Fe1 141.77(15)
N13 N14 Fe1 112.77(13)
N14 C15 C16 111.2(2)
C17 C16 C15 105.2(2)
N13 C17 C16 107.6(2)
C19 N18 C23 119.47(18)
C19 N18 Fe1 120.35(14)
C23 N18 Fe1 120.15(14)
N18 C19 C20 122.6(2)
N18 C19 N24 111.18(17)
C20 C19 N24 126.2(2)
C21 C20 C19 116.4(2)
C20 C21 C22 122.3(2)
C23 C22 C21 115.9(2)
N18 C23 C22 123.3(2)
N18 C23 N29 110.39(18)
C22 C23 N29 126.3(2)
C28 N24 N25 110.84(18)
C28 N24 C19 132.51(18)
N25 N24 C19 116.50(17)
C26 N25 N24 105.20(18)
C26 N25 Fe1 142.59(16)
N24 N25 Fe1 112.03(13)
N25 C26 C27 111.2(2)
C28 C27 C26 105.7(2)
N24 C28 C27 107.1(2)
C33 N29 N30 111.03(18)
C33 N29 C23 132.14(19)
N30 N29 C23 116.68(17)
C31 N30 N29 105.13(18)
C31 N30 Fe1 142.19(15)
N29 N30 Fe1 112.59(13)
N30 C31 C32 111.4(2)
C33 C32 C31 105.9(2)
N29 C33 C32 106.5(2)
F38 B34 F37 110.9(2)
F38 B34 F35 109.52(19)
F37 B34 F35 108.5(2)
F38 B34 F36 109.6(2)
F37 B34 F36 108.3(2)
F35 B34 F36 110.0(2)
F43 B39 F42 112.0(3)
F43 B39 F41 109.3(2)
F42 B39 F41 107.7(2)
F43 B39 F40 109.1(2)
F42 B39 F40 108.6(2)
F41 B39 F40 110.2(2)

loop_
_geom_bond_atom_site_label_1
_geom_bond_atom_site_label_2
_geom_bond_distance
Fe1 N2 1.9001(16)
Fe1 N18 1.9029(17)
Fe1 N14 1.9682(18)
Fe1 N30 1.9701(19)
Fe1 N9 1.9860(18)
Fe1 N25 1.9880(19)
N2 C3 1.332(3)
N2 C7 1.342(3)
C3 C4 1.383(3)
C3 N8 1.404(3)
C4 C5 1.385(3)
C5 C6 1.391(3)
C6 C7 1.383(3)
C7 N13 1.405(3)
N8 C12 1.365(3)
N8 N9 1.378(2)
N9 C10 1.329(3)
C10 C11 1.407(3)
C11 C12 1.374(3)
N13 C17 1.353(3)
N13 N14 1.377(2)
N14 C15 1.315(3)
C15 C16 1.412(3)
C16 C17 1.358(3)
N18 C19 1.331(3)
N18 C23 1.338(3)
C19 C20 1.390(3)
C19 N24 1.400(3)
C20 C21 1.385(3)
C21 C22 1.395(3)
C22 C23 1.377(3)
C23 N29 1.409(3)
N24 C28 1.354(3)
N24 N25 1.387(2)
N25 C26 1.317(3)
C26 C27 1.409(3)
C27 C28 1.369(3)
N29 C33 1.364(3)
N29 N30 1.377(2)
N30 C31 1.326(3)
C31 C32 1.398(3)
C32 C33 1.374(3)
B34 F38 1.378(3)
B34 F37 1.390(3)
B34 F35 1.391(3)
B34 F36 1.395(3)
B39 F43 1.371(3)
B39 F42 1.390(3)
B39 F41 1.393(3)
B39 F40 1.395(3)
